data_8100091
loop_
_publ_author_name
'Xie, Qin-Xing'
'Nesper, Reinhard'

_publ_section_title
;
Crystal structure of calcium zinc silicide, CaZn~x~Si~2--x~ (x = 
0.80), and strontium germanium silicide, SrGe~x~Si~2--x~ (x = 1.20)
;
_journal_issue 2
_journal_name_full 'Zeitschrift f\"ur Kristallographie - New Crystal Structures'
_journal_page_first 85
_journal_page_last 86
_journal_volume 219
_journal_year 2004
_chemical_formula_structural 'Sr Ge1.20 Si0.80'
_chemical_formula_sum 'Ge1.2 Si0.8 Sr'
_chemical_formula_weight 197.20
_space_group_IT_number 191
_symmetry_cell_setting hexagonal
_symmetry_space_group_name_Hall '-P 6 2'
_symmetry_space_group_name_H-M 'P 6/m m m'
_cell_angle_alpha 90.00
_cell_angle_beta 90.00
_cell_angle_gamma 120.00
_cell_formula_units_Z 1
_cell_length_a 4.3600(11)
_cell_length_b 4.3600(11)
_cell_length_c 4.5367(17)
_cell_measurement_temperature 293(2)
_cell_volume 74.69(4)
_diffrn_ambient_temperature 293(2)
_exptl_crystal_density_diffrn 4.384
_cod_original_formula_sum 'Ge1.20 Si0.80 Sr'
_cod_database_code 8100091

loop_
_symmetry_equiv_pos_as_xyz
'x, y, z'
'-y, x-y, z'
'-x+y, -x, z'
'-x, -y, z'
'y, -x+y, z'
'x-y, x, z'
'y, x, -z'
'x-y, -y, -z'
'-x, -x+y, -z'
'-y, -x, -z'
'-x+y, y, -z'
'x, x-y, -z'
'-x, -y, -z'
'y, -x+y, -z'
'x-y, x, -z'
'x, y, -z'
'-y, x-y, -z'
'-x+y, -x, -z'
'-y, -x, z'
'-x+y, y, z'
'x, x-y, z'
'y, x, z'
'x-y, -y, z'
'-x, -x+y, z'

loop_
_atom_site_label
_atom_site_type_symbol
_atom_site_fract_x
_atom_site_fract_y
_atom_site_fract_z
_atom_site_U_iso_or_equiv
_atom_site_adp_type
_atom_site_occupancy
_atom_site_symmetry_multiplicity
_atom_site_Wyckoff_symbol
_atom_site_calc_flag
_atom_site_refinement_flags
_atom_site_disorder_assembly
_atom_site_disorder_group
Sr1 Sr 0.0000 0.0000 0.0000 0.0162(5) Uani 1 1 a d S . .
Ge2 Ge 0.3333 0.6667 0.5000 0.0154(5) Uani 0.598(9) 2 d d SP . .
Si2 Si 0.3333 0.6667 0.5000 0.0154(5) Uani 0.402(9) 2 d d SP . .

loop_
_atom_site_aniso_label
_atom_site_aniso_U_11
_atom_site_aniso_U_22
_atom_site_aniso_U_33
_atom_site_aniso_U_23
_atom_site_aniso_U_13
_atom_site_aniso_U_12
Sr1 0.0158(5) 0.0158(5) 0.0171(7) 0.000 0.000 0.0079(3)
Ge2 0.0124(6) 0.0124(6) 0.0214(9) 0.000 0.000 0.0062(3)
Si2 0.0124(6) 0.0124(6) 0.0214(9) 0.000 0.000 0.0062(3)

loop_
_geom_bond_atom_site_label_1
_geom_bond_atom_site_label_2
_geom_bond_distance
_geom_bond_site_symmetry_2
_geom_bond_publ_flag
Sr1 Si2 3.3885(7) 13_666 ?
Sr1 Si2 3.3885(7) 13 ?
Sr1 Si2 3.3885(7) 1_444 ?
Sr1 Ge2 3.3885(7) 13_666 ?
Sr1 Ge2 3.3885(7) 13 ?
Sr1 Ge2 3.3885(7) 1_444 ?
Sr1 Si2 3.3885(7) 13_556 ?
Sr1 Si2 3.3885(7) 13_665 ?
Sr1 Si2 3.3885(7) 1_445 ?
Sr1 Si2 3.3885(7) 1_554 ?
Sr1 Ge2 3.3885(7) 13_556 ?
Sr1 Ge2 3.3885(7) 13_665 ?
Ge2 Si2 2.5172(6) 13_666 ?
Ge2 Ge2 2.5172(6) 13_666 ?
Ge2 Si2 2.5173(6) 13_676 ?
Ge2 Si2 2.5173(6) 13_566 ?
Ge2 Ge2 2.5173(6) 13_676 ?
Ge2 Ge2 2.5173(6) 13_566 ?
Ge2 Sr1 3.3885(7) 1_666 ?
Ge2 Sr1 3.3885(7) 1_565 ?
Ge2 Sr1 3.3885(7) 1_566 ?
Ge2 Sr1 3.3885(7) 1_665 ?
Ge2 Sr1 3.3885(7) 1_556 ?
